data_4026704
loop_
_publ_author_name
'Noriko Okamoto'
'Yoshihisa Miwa'
'Hideki Minami'
'Kei Takeda'
'Reiko Yanada'

_publ_section_title
;
 Regio- and Stereoselective Multisubstituted Enol Ester Synthesis
;
_journal_name_full 'Journal of Organic Chemistry'
_journal_page_first 9133
_journal_page_last 9138
_journal_paper_doi 10.1021/jo201609r
_journal_volume 76
_journal_year 2011
_chemical_formula_moiety 'C17 H21 I O3 '
_chemical_formula_sum 'C17 H21 I O3'
_chemical_formula_weight 400.26
_space_group_IT_number 14
_symmetry_cell_setting monoclinic
_symmetry_Int_Tables_number 14
_symmetry_space_group_name_Hall '-P 2ybc'
_symmetry_space_group_name_H-M 'P 1 21/c 1'
_cell_angle_alpha 90.0000
_cell_angle_beta 94.85(3)
_cell_angle_gamma 90.0000
_cell_formula_units_Z 4
_cell_length_a 15.499(16)
_cell_length_b 5.735(8)
_cell_length_c 19.515(20)
_cell_measurement_reflns_used 13364
_cell_measurement_temperature 296.1
_cell_measurement_theta_max 27.5
_cell_measurement_theta_min 3.2
_cell_volume 1728(3)
_computing_cell_refinement PROCESS-AUTO
_computing_data_collection PROCESS-AUTO
_computing_data_reduction CrystalStructure
_computing_publication_material 'CrystalStructure 3.8'
_computing_structure_refinement CRYSTALS
_computing_structure_solution SIR92
_diffrn_ambient_temperature 296.1
_diffrn_detector_area_resol_mean 10.00
_diffrn_measured_fraction_theta_full 0.995
_diffrn_measured_fraction_theta_max 0.995
_diffrn_measurement_device_type 'Rigaku RAXIS-RAPID'
_diffrn_measurement_method \w
_diffrn_radiation_type 'Mo K\a'
_diffrn_radiation_wavelength 0.71075
_diffrn_reflns_av_R_equivalents 0.023
_diffrn_reflns_limit_h_max 20
_diffrn_reflns_limit_h_min -19
_diffrn_reflns_limit_k_max 7
_diffrn_reflns_limit_k_min -7
_diffrn_reflns_limit_l_max 25
_diffrn_reflns_limit_l_min -25
_diffrn_reflns_number 15625
_diffrn_reflns_theta_full 27.47
_diffrn_reflns_theta_max 27.47
_exptl_absorpt_coefficient_mu 1.860
_exptl_absorpt_correction_T_max 0.830
_exptl_absorpt_correction_T_min 0.603
_exptl_absorpt_correction_type multi-scan
_exptl_absorpt_process_details
;
    Higashi, T. (1995). Program for Absorption Correction.
    Rigaku Corporation, Tokyo, Japan.
;
_exptl_crystal_colour colorless
_exptl_crystal_density_diffrn 1.538
_exptl_crystal_description block
_exptl_crystal_F_000 800.00
_exptl_crystal_size_max 0.38
_exptl_crystal_size_mid 0.25
_exptl_crystal_size_min 0.10
_refine_diff_density_max 2.08
_refine_diff_density_min -0.44
_refine_ls_extinction_method none
_refine_ls_goodness_of_fit_ref 1.031
_refine_ls_hydrogen_treatment refall
_refine_ls_number_parameters 210
_refine_ls_number_reflns 2917
_refine_ls_R_factor_gt 0.0468
_refine_ls_shift/su_max 0.0000
_refine_ls_structure_factor_coef F
_refine_ls_weighting_details
;
    Chebychev polynomial with 3 parameters (Carruthers & Watkin, 1979)
    430.7150    588.9600    163.5350
;
_refine_ls_weighting_scheme calc
_refine_ls_wR_factor_ref 0.0716
_reflns_number_gt 2898
_reflns_number_total 3940
_reflns_threshold_expression F^2^>2.0\s(F^2^)
_cod_data_source_file jo201609r_si_002.cif
_cod_data_source_block '_110215-3'
_cod_original_cell_volume 1729(3)
_cod_original_formula_sum 'C17 H21 I O3 '
_cod_database_code 4026704

loop_
_symmetry_equiv_pos_site_id
_symmetry_equiv_pos_as_xyz
1 +X,+Y,+Z
2 -X,1/2+Y,1/2-Z
3 -X,-Y,-Z
4 +X,1/2-Y,1/2+Z

loop_
_atom_site_label
_atom_site_type_symbol
_atom_site_fract_x
_atom_site_fract_y
_atom_site_fract_z
_atom_site_U_iso_or_equiv
_atom_site_adp_type
_atom_site_occupancy
_atom_site_symmetry_multiplicity
_atom_site_calc_flag
_atom_site_refinement_flags
I(1) I 0.35142(2) -0.20492(8) 0.58523(2) 0.05853(12) Uani 1.00 1 d .
O(2) O 0.1900(2) 0.3455(6) 0.6502(2) 0.0533(9) Uani 1.00 1 d .
O(3) O 0.0964(3) 0.1233(9) 0.7028(2) 0.0801(14) Uani 1.00 1 d .
O(4) O 0.4682(3) 0.0131(8) 0.8904(2) 0.0783(13) Uani 1.00 1 d .
C(5) C 0.2488(2) 0.1551(8) 0.6487(2) 0.0455(11) Uani 1.00 1 d .
C(6) C 0.3030(2) 0.1172(9) 0.7140(2) 0.0462(11) Uani 1.00 1 d .
C(7) C 0.2949(3) -0.0824(10) 0.7533(2) 0.0609(15) Uani 1.00 1 d .
C(8) C 0.2539(3) 0.0483(9) 0.5893(2) 0.0507(12) Uani 1.00 1 d .
C(9) C 0.1163(3) 0.3075(9) 0.6797(2) 0.0507(13) Uani 1.00 1 d .
C(10) C 0.3490(3) -0.1248(11) 0.8119(2) 0.0581(14) Uani 1.00 1 d .
C(11) C 0.4121(3) 0.0369(10) 0.8326(2) 0.0568(14) Uani 1.00 1 d .
C(12) C 0.3641(4) 0.2783(10) 0.7375(3) 0.0636(16) Uani 1.00 1 d .
C(13) C 0.1975(3) 0.0932(10) 0.5234(2) 0.0531(13) Uani 1.00 1 d .
C(14) C 0.0624(3) 0.5247(11) 0.6825(3) 0.0641(16) Uani 1.00 1 d .
C(15) C 0.2482(4) 0.1857(13) 0.4656(3) 0.075(2) Uani 1.00 1 d .
C(16) C 0.1457(5) -0.1217(16) 0.4998(4) 0.094(2) Uani 1.00 1 d .
C(17) C 0.4202(5) 0.2374(11) 0.7945(3) 0.0726(19) Uani 1.00 1 d .
C(18) C 0.1338(5) 0.0296(18) 0.3788(3) 0.095(2) Uani 1.00 1 d .
C(19) C 0.4765(6) -0.2017(14) 0.9215(3) 0.088(2) Uani 1.00 1 d .
C(20) C 0.1870(6) 0.2370(17) 0.4014(3) 0.096(2) Uani 1.00 1 d .
C(21) C 0.0860(5) -0.0672(19) 0.4350(4) 0.102(2) Uani 1.00 1 d .
H(1) H 0.2512 -0.1928 0.7392 0.072 Uiso 1.00 1 c R
H(2) H 0.3425 -0.2622 0.8382 0.069 Uiso 1.00 1 c R
H(3) H 0.3675 0.4216 0.7135 0.076 Uiso 1.00 1 c R
H(4) H 0.4640 0.3476 0.8084 0.085 Uiso 1.00 1 c R
H(5) H 0.0780 0.6062 0.7240 0.077 Uiso 1.00 1 c R
H(6) H 0.0030 0.4831 0.6805 0.077 Uiso 1.00 1 c R
H(7) H 0.0721 0.6219 0.6444 0.077 Uiso 1.00 1 c R
H(8) H 0.4357 -0.2164 0.9549 0.103 Uiso 1.00 1 c R
H(9) H 0.5335 -0.2172 0.9432 0.103 Uiso 1.00 1 c R
H(10) H 0.4665 -0.3200 0.8877 0.103 Uiso 1.00 1 c R
H(11) H 0.2773 0.3251 0.4802 0.089 Uiso 1.00 1 c R
H(12) H 0.2894 0.0722 0.4544 0.089 Uiso 1.00 1 c R
H(13) H 0.1839 -0.2446 0.4900 0.109 Uiso 1.00 1 c R
H(14) H 0.1117 -0.1681 0.5357 0.109 Uiso 1.00 1 c R
H(15) H 0.0943 0.0697 0.3407 0.112 Uiso 1.00 1 c R
H(16) H 0.1720 -0.0883 0.3654 0.112 Uiso 1.00 1 c R
H(17) H 0.1484 0.3576 0.4123 0.116 Uiso 1.00 1 c R
H(18) H 0.2195 0.2864 0.3649 0.116 Uiso 1.00 1 c R
H(19) H 0.0564 -0.2052 0.4198 0.119 Uiso 1.00 1 c R
H(20) H 0.0452 0.0472 0.4462 0.119 Uiso 1.00 1 c R

loop_
_atom_site_aniso_label
_atom_site_aniso_U_11
_atom_site_aniso_U_22
_atom_site_aniso_U_33
_atom_site_aniso_U_12
_atom_site_aniso_U_13
_atom_site_aniso_U_23
I(1) 0.0538(2) 0.0622(2) 0.0594(2) 0.01749(15) 0.00439(15) 0.00010(16)
O(2) 0.0539(18) 0.046(2) 0.0597(19) 0.0101(15) 0.0030(15) 0.0046(15)
O(3) 0.063(2) 0.060(2) 0.120(3) 0.000(2) 0.028(2) 0.015(2)
O(4) 0.082(2) 0.071(2) 0.074(2) -0.012(2) -0.035(2) 0.012(2)
C(5) 0.039(2) 0.049(2) 0.049(2) 0.0049(18) 0.0096(17) 0.0026(19)
C(6) 0.045(2) 0.048(2) 0.045(2) 0.0023(19) 0.0031(17) -0.0014(19)
C(7) 0.056(2) 0.061(3) 0.063(2) -0.017(2) -0.013(2) 0.010(2)
C(8) 0.046(2) 0.054(2) 0.050(2) 0.010(2) -0.0034(19) 0.003(2)
C(9) 0.047(2) 0.050(3) 0.054(2) 0.003(2) -0.004(2) -0.003(2)
C(10) 0.058(2) 0.061(3) 0.054(2) -0.009(2) -0.002(2) 0.014(2)
C(11) 0.059(2) 0.053(3) 0.055(2) -0.004(2) -0.012(2) 0.001(2)
C(12) 0.076(3) 0.051(2) 0.062(3) -0.010(2) -0.006(2) 0.007(2)
C(13) 0.052(2) 0.064(3) 0.043(2) 0.010(2) 0.0015(19) 0.002(2)
C(14) 0.061(3) 0.064(3) 0.068(3) 0.016(2) 0.009(2) -0.004(2)
C(15) 0.073(3) 0.090(5) 0.060(3) -0.014(3) -0.005(2) 0.020(3)
C(16) 0.082(4) 0.100(5) 0.091(4) -0.032(4) -0.038(4) 0.029(4)
C(17) 0.079(4) 0.059(3) 0.074(3) -0.021(2) -0.019(3) 0.004(2)
C(18) 0.094(5) 0.135(7) 0.052(3) 0.021(5) -0.020(3) -0.015(3)
C(19) 0.105(5) 0.092(5) 0.060(3) -0.009(4) -0.026(3) 0.014(3)
C(20) 0.089(5) 0.143(8) 0.057(3) 0.004(4) 0.007(3) 0.031(4)
C(21) 0.083(4) 0.126(7) 0.089(5) -0.021(5) -0.036(4) 0.012(5)

loop_
_atom_type_symbol
_atom_type_description
_atom_type_scat_dispersion_real
_atom_type_scat_dispersion_imag
_atom_type_scat_source
C C 0.003 0.002
;
International Tables for Crystallography
(1992, Vol. C, Tables 4.2.6.8 and 6.1.1.4)
;
H H 0.000 0.000
;
International Tables for Crystallography
(1992, Vol. C, Table 6.1.1.4)
;
I I -0.474 1.812
;
International Tables for Crystallography
(1992, Vol. C, Tables 4.2.6.8 and 6.1.1.4)
;
O O 0.011 0.006
;
International Tables for Crystallography
(1992, Vol. C, Tables 4.2.6.8 and 6.1.1.4)
;

loop_
_geom_angle_atom_site_label_1
_geom_angle_atom_site_label_2
_geom_angle_atom_site_label_3
_geom_angle
_geom_angle_publ_flag
C(5) O(2) C(9) 117.0(4) yes
C(11) O(4) C(19) 118.8(5) yes
O(2) C(5) C(6) 114.4(4) yes
O(2) C(5) C(8) 117.4(4) yes
C(6) C(5) C(8) 128.0(4) yes
C(5) C(6) C(7) 121.6(4) yes
C(5) C(6) C(12) 120.8(4) yes
C(7) C(6) C(12) 117.5(4) yes
C(6) C(7) C(10) 121.7(5) yes
I(1) C(8) C(5) 116.8(3) yes
I(1) C(8) C(13) 116.7(3) yes
C(5) C(8) C(13) 126.4(4) yes
O(2) C(9) O(3) 124.1(5) yes
O(2) C(9) C(14) 112.1(4) yes
O(3) C(9) C(14) 123.8(5) yes
C(7) C(10) C(11) 119.2(5) yes
O(4) C(11) C(10) 123.8(5) yes
O(4) C(11) C(17) 116.4(5) yes
C(10) C(11) C(17) 119.8(5) yes
C(6) C(12) C(17) 121.8(5) yes
C(8) C(13) C(15) 113.0(4) yes
C(8) C(13) C(16) 111.8(5) yes
C(15) C(13) C(16) 110.5(5) yes
C(13) C(15) C(20) 110.4(6) yes
C(13) C(16) C(21) 110.5(7) yes
C(11) C(17) C(12) 119.8(6) yes
C(20) C(18) C(21) 112.1(6) yes
C(15) C(20) C(18) 112.1(7) yes
C(16) C(21) C(18) 112.5(6) yes
C(6) C(7) H(1) 119.0 no
C(10) C(7) H(1) 119.3 no
C(7) C(10) H(2) 120.5 no
C(11) C(10) H(2) 120.3 no
C(6) C(12) H(3) 118.9 no
C(17) C(12) H(3) 119.3 no
C(9) C(14) H(5) 109.6 no
C(9) C(14) H(6) 109.3 no
C(9) C(14) H(7) 109.5 no
H(5) C(14) H(6) 109.5 no
H(5) C(14) H(7) 109.5 no
H(6) C(14) H(7) 109.5 no
C(13) C(15) H(11) 109.4 no
C(13) C(15) H(12) 109.3 no
C(20) C(15) H(11) 109.2 no
C(20) C(15) H(12) 109.0 no
H(11) C(15) H(12) 109.5 no
C(13) C(16) H(13) 109.9 no
C(13) C(16) H(14) 108.4 no
C(21) C(16) H(13) 109.2 no
C(21) C(16) H(14) 109.4 no
H(13) C(16) H(14) 109.5 no
C(11) C(17) H(4) 119.8 no
C(12) C(17) H(4) 120.3 no
C(20) C(18) H(15) 110.0 no
C(20) C(18) H(16) 107.8 no
C(21) C(18) H(15) 109.9 no
C(21) C(18) H(16) 107.4 no
H(15) C(18) H(16) 109.5 no
O(4) C(19) H(8) 109.8 no
O(4) C(19) H(9) 109.3 no
O(4) C(19) H(10) 109.3 no
H(8) C(19) H(9) 109.5 no
H(8) C(19) H(10) 109.5 no
H(9) C(19) H(10) 109.5 no
C(15) C(20) H(17) 108.4 no
C(15) C(20) H(18) 109.8 no
C(18) C(20) H(17) 107.7 no
C(18) C(20) H(18) 109.3 no
H(17) C(20) H(18) 109.5 no
C(16) C(21) H(19) 109.3 no
C(16) C(21) H(20) 108.6 no
C(18) C(21) H(19) 109.8 no
C(18) C(21) H(20) 107.2 no
H(19) C(21) H(20) 109.5 no

loop_
_geom_bond_atom_site_label_1
_geom_bond_atom_site_label_2
_geom_bond_distance
_geom_bond_publ_flag
I(1) C(8) 2.103(5) yes
O(2) C(5) 1.424(6) yes
O(2) C(9) 1.339(6) yes
O(3) C(9) 1.199(7) yes
O(4) C(11) 1.372(6) yes
O(4) C(19) 1.374(9) yes
C(5) C(6) 1.482(6) yes
C(5) C(8) 1.319(6) yes
C(6) C(7) 1.389(7) yes
C(6) C(12) 1.374(8) yes
C(7) C(10) 1.382(7) yes
C(8) C(13) 1.516(6) yes
C(9) C(14) 1.504(8) yes
C(10) C(11) 1.383(8) yes
C(11) C(17) 1.381(9) yes
C(12) C(17) 1.374(9) yes
C(13) C(15) 1.524(8) yes
C(13) C(16) 1.521(10) yes
C(15) C(20) 1.534(10) yes
C(16) C(21) 1.533(11) yes
C(18) C(20) 1.493(13) yes
C(18) C(21) 1.483(11) yes
C(7) H(1) 0.950 no
C(10) H(2) 0.950 no
C(12) H(3) 0.950 no
C(14) H(5) 0.950 no
C(14) H(6) 0.950 no
C(14) H(7) 0.950 no
C(15) H(11) 0.950 no
C(15) H(12) 0.950 no
C(16) H(13) 0.950 no
C(16) H(14) 0.950 no
C(17) H(4) 0.950 no
C(18) H(15) 0.950 no
C(18) H(16) 0.950 no
C(19) H(8) 0.950 no
C(19) H(9) 0.950 no
C(19) H(10) 0.950 no
C(20) H(17) 0.950 no
C(20) H(18) 0.950 no
C(21) H(19) 0.950 no
C(21) H(20) 0.950 no

loop_
_geom_contact_atom_site_label_1
_geom_contact_atom_site_label_2
_geom_contact_distance
_geom_contact_site_symmetry_2
I(1) O(4) 3.230(4) 2_646
O(3) C(14) 3.491(8) 1_545
O(3) C(14) 3.511(8) 2_546
O(4) I(1) 3.230(4) 2_656
C(14) O(3) 3.491(8) 1_565
C(14) O(3) 3.511(8) 2_556
I(1) H(3) 3.288 1_545
I(1) H(4) 3.403 2_646
I(1) H(8) 2.990 4_544
I(1) H(9) 3.506 2_646
I(1) H(9) 3.389 2_656
I(1) H(10) 3.586 2_656
I(1) H(11) 3.520 1_545
O(2) H(1) 3.264 1_565
O(3) H(5) 3.011 1_545
O(3) H(5) 3.164 2_546
O(3) H(6) 2.966 2_546
O(3) H(7) 3.104 1_545
O(3) H(15) 3.203 3_556
O(3) H(15) 3.219 4_555
O(3) H(18) 3.591 4_555
O(3) H(19) 3.255 3_556
O(4) H(3) 3.427 2_646
O(4) H(8) 3.454 3_657
O(4) H(9) 3.453 3_657
C(6) H(18) 3.361 4_555
C(7) H(3) 3.180 1_545
C(7) H(16) 3.561 4_545
C(7) H(18) 3.070 4_555
C(9) H(15) 3.266 4_555
C(9) H(19) 3.225 3_556
C(10) H(3) 3.261 1_545
C(10) H(4) 3.516 1_545
C(10) H(16) 3.436 4_545
C(10) H(18) 3.036 4_555
C(11) H(18) 3.264 4_555
C(12) H(1) 3.503 1_565
C(12) H(2) 3.321 1_565
C(12) H(18) 3.505 4_555
C(14) H(1) 3.445 1_565
C(14) H(14) 3.501 1_565
C(14) H(15) 3.366 3_566
C(14) H(15) 3.134 4_555
C(14) H(19) 3.180 3_556
C(15) H(13) 3.461 1_565
C(16) H(7) 3.461 1_545
C(16) H(17) 3.442 1_545
C(16) H(20) 3.251 3_556
C(17) H(2) 3.253 1_565
C(17) H(4) 3.586 2_646
C(17) H(10) 3.169 1_565
C(17) H(18) 3.508 4_555
C(18) H(5) 3.167 4_554
C(19) H(4) 3.394 1_545
C(19) H(8) 3.587 3_657
C(19) H(9) 3.583 3_657
C(20) H(13) 3.442 1_565
C(21) H(6) 3.486 3_556
C(21) H(14) 3.440 3_556
C(21) H(17) 3.477 1_545
C(21) H(20) 3.212 3_556
H(1) O(2) 3.264 1_545
H(1) C(12) 3.503 1_545
H(1) C(14) 3.445 1_545
H(1) H(3) 2.923 1_545
H(1) H(5) 2.913 1_545
H(1) H(7) 3.375 1_545
H(1) H(16) 3.108 4_545
H(1) H(18) 3.449 4_555
H(2) C(12) 3.321 1_545
H(2) C(17) 3.253 1_545
H(2) H(3) 3.085 1_545
H(2) H(4) 3.013 1_545
H(2) H(12) 3.049 4_545
H(2) H(16) 2.870 4_545
H(2) H(18) 3.394 4_555
H(3) I(1) 3.288 1_565
H(3) O(4) 3.427 2_656
H(3) C(7) 3.180 1_565
H(3) C(10) 3.261 1_565
H(3) H(1) 2.923 1_565
H(3) H(2) 3.085 1_565
H(4) I(1) 3.403 2_656
H(4) C(10) 3.516 1_565
H(4) C(17) 3.586 2_656
H(4) C(19) 3.394 1_565
H(4) H(2) 3.013 1_565
H(4) H(10) 2.454 1_565
H(5) O(3) 3.011 1_565
H(5) O(3) 3.164 2_556
H(5) C(18) 3.167 4_555
H(5) H(1) 2.913 1_565
H(5) H(6) 3.180 2_556
H(5) H(15) 3.408 3_566
H(5) H(15) 2.484 4_555
H(5) H(16) 3.010 4_555
H(6) O(3) 2.966 2_556
H(6) C(21) 3.486 3_556
H(6) H(5) 3.180 2_546
H(6) H(15) 3.520 3_556
H(6) H(15) 2.986 3_566
H(6) H(15) 3.335 4_555
H(6) H(16) 3.588 3_556
H(6) H(17) 2.982 3_566
H(6) H(19) 2.629 3_556
H(7) O(3) 3.104 1_565
H(7) C(16) 3.461 1_565
H(7) H(1) 3.375 1_565
H(7) H(14) 2.559 1_565
H(7) H(15) 3.161 3_566
H(7) H(17) 3.504 3_566
H(7) H(19) 3.291 3_556
H(7) H(20) 3.081 3_566
H(8) I(1) 2.990 4_545
H(8) O(4) 3.454 3_657
H(8) C(19) 3.587 3_657
H(8) H(8) 3.556 3_657
H(8) H(9) 3.195 3_657
H(8) H(11) 3.393 4_555
H(8) H(12) 3.050 4_545
H(9) I(1) 3.389 2_646
H(9) I(1) 3.506 2_656
H(9) O(4) 3.453 3_657
H(9) C(19) 3.583 3_657
H(9) H(8) 3.195 3_657
H(9) H(9) 3.548 3_657
H(9) H(11) 3.186 2_646
H(9) H(12) 3.473 2_646
H(10) I(1) 3.586 2_646
H(10) C(17) 3.169 1_545
H(10) H(4) 2.454 1_545
H(10) H(12) 3.454 4_545
H(11) I(1) 3.520 1_565
H(11) H(8) 3.393 4_554
H(11) H(9) 3.186 2_656
H(11) H(13) 2.876 1_565
H(12) H(2) 3.049 4_544
H(12) H(8) 3.050 4_544
H(12) H(9) 3.473 2_656
H(12) H(10) 3.454 4_544
H(13) C(15) 3.461 1_545
H(13) C(20) 3.442 1_545
H(13) H(11) 2.876 1_545
H(13) H(17) 2.770 1_545
H(14) C(14) 3.501 1_545
H(14) C(21) 3.440 3_556
H(14) H(7) 2.559 1_545
H(14) H(19) 3.537 3_556
H(14) H(20) 2.581 3_556
H(15) O(3) 3.203 3_556
H(15) O(3) 3.219 4_554
H(15) C(9) 3.266 4_554
H(15) C(14) 3.366 3_566
H(15) C(14) 3.134 4_554
H(15) H(5) 3.408 3_566
H(15) H(5) 2.484 4_554
H(15) H(6) 3.520 3_556
H(15) H(6) 2.986 3_566
H(15) H(6) 3.335 4_554
H(15) H(7) 3.161 3_566
H(16) C(7) 3.561 4_544
H(16) C(10) 3.436 4_544
H(16) H(1) 3.108 4_544
H(16) H(2) 2.870 4_544
H(16) H(5) 3.010 4_554
H(16) H(6) 3.588 3_556
H(16) H(17) 3.336 1_545
H(17) C(16) 3.442 1_565
H(17) C(21) 3.477 1_565
H(17) H(6) 2.982 3_566
H(17) H(7) 3.504 3_566
H(17) H(13) 2.770 1_565
H(17) H(16) 3.336 1_565
H(17) H(19) 2.894 1_565
H(18) O(3) 3.591 4_554
H(18) C(6) 3.361 4_554
H(18) C(7) 3.070 4_554
H(18) C(10) 3.036 4_554
H(18) C(11) 3.264 4_554
H(18) C(12) 3.505 4_554
H(18) C(17) 3.508 4_554
H(18) H(1) 3.449 4_554
H(18) H(2) 3.394 4_554
H(19) O(3) 3.255 3_556
H(19) C(9) 3.225 3_556
H(19) C(14) 3.180 3_556
H(19) H(6) 2.629 3_556
H(19) H(7) 3.291 3_556
H(19) H(14) 3.537 3_556
H(19) H(17) 2.894 1_545
H(19) H(20) 3.292 3_556
H(20) C(16) 3.251 3_556
H(20) C(21) 3.212 3_556
H(20) H(7) 3.081 3_566
H(20) H(14) 2.581 3_556
H(20) H(19) 3.292 3_556
H(20) H(20) 2.675 3_556

loop_
_geom_torsion_atom_site_label_1
_geom_torsion_atom_site_label_2
_geom_torsion_atom_site_label_3
_geom_torsion_atom_site_label_4
_geom_torsion
C(5) O(2) C(9) O(3) -2.2(7)
C(5) O(2) C(9) C(14) 176.1(4)
C(9) O(2) C(5) C(6) -80.1(5)
C(9) O(2) C(5) C(8) 105.4(5)
C(19) O(4) C(11) C(10) 15.2(8)
C(19) O(4) C(11) C(17) -165.6(6)
O(2) C(5) C(6) C(7) 114.0(5)
O(2) C(5) C(6) C(12) -66.7(6)
O(2) C(5) C(8) I(1) 172.8(3)
O(2) C(5) C(8) C(13) -6.0(7)
C(6) C(5) C(8) I(1) -0.8(7)
C(6) C(5) C(8) C(13) -179.6(4)
C(8) C(5) C(6) C(7) -72.2(7)
C(8) C(5) C(6) C(12) 107.1(6)
C(5) C(6) C(7) C(10) 175.9(5)
C(5) C(6) C(12) C(17) -174.1(6)
C(7) C(6) C(12) C(17) 5.2(9)
C(12) C(6) C(7) C(10) -3.4(8)
C(6) C(7) C(10) C(11) 0.9(8)
I(1) C(8) C(13) C(15) -62.4(6)
I(1) C(8) C(13) C(16) 63.0(5)
C(5) C(8) C(13) C(15) 116.4(6)
C(5) C(8) C(13) C(16) -118.2(6)
C(7) C(10) C(11) O(4) 179.0(5)
C(7) C(10) C(11) C(17) -0.1(6)
O(4) C(11) C(17) C(12) -177.4(6)
C(10) C(11) C(17) C(12) 1.8(10)
C(6) C(12) C(17) C(11) -4.5(10)
C(8) C(13) C(15) C(20) -177.6(6)
C(8) C(13) C(16) C(21) 177.2(5)
C(15) C(13) C(16) C(21) -56.0(7)
C(16) C(13) C(15) C(20) 56.2(8)
C(13) C(15) C(20) C(18) -55.2(8)
C(13) C(16) C(21) C(18) 55.0(10)
C(20) C(18) C(21) C(16) -53.8(11)
C(21) C(18) C(20) C(15) 53.9(10)

loop_
_cod_related_entry_id
_cod_related_entry_database
_cod_related_entry_code
1 ChemSpider 30659426
